data_7111503
loop_
_publ_author_name
'Ripmeester, J. A.'
'Enright, G. D.'
'Ratcliffe, C. I.'
'Udachin, K. A.'
'Moudrakovski, I. L.'

_publ_section_title
;
 What we have learned from the study of solid p-tert-butylcalix[4]arene
 compounds
;
_journal_issue 48
_journal_name_full 'Chemical Communications'
_journal_page_first 4986
_journal_page_last 4996
_journal_paper_doi 10.1039/b605275d
_journal_year 2006
_chemical_formula_sum 'C53 H68 O4'
_chemical_formula_weight 769.07
_chemical_name_common 't-bu-calix[4]arene mesitylene'
_chemical_name_systematic
;
?
;
_space_group_IT_number 33
_symmetry_cell_setting orthorhombic
_symmetry_space_group_name_Hall 'P 2c -2n'
_symmetry_space_group_name_H-M 'P n a 21'
_atom_sites_solution_hydrogens geom
_atom_sites_solution_primary direct
_atom_sites_solution_secondary difmap
_audit_creation_method SHELXL-97
_cell_angle_alpha 90.00
_cell_angle_beta 90.00
_cell_angle_gamma 90.00
_cell_formula_units_Z 4
_cell_length_a 29.397(4)
_cell_length_b 12.4786(17)
_cell_length_c 12.7216(17)
_cell_measurement_reflns_used 4243
_cell_measurement_temperature 173(2)
_cell_measurement_theta_max 22.05
_cell_measurement_theta_min 1.6
_cell_volume 4666.7(11)
_computing_cell_refinement 'SAINT (Bruker 2001)'
_computing_data_collection SMART-CCD
_computing_data_reduction 'SAINT (Bruker 2001)'
_computing_structure_refinement 'SHELXL-97 (Sheldrick, 1997)'
_computing_structure_solution 'SHELXS-97 (Sheldrick, 1990)'
_diffrn_ambient_temperature 173(2)
_diffrn_measured_fraction_theta_full 0.999
_diffrn_measured_fraction_theta_max 1.000
_diffrn_measurement_device_type 'Bruker SMART 1000 CCD area-detector'
_diffrn_measurement_method '/w scans'
_diffrn_radiation_monochromator graphite
_diffrn_radiation_source 'fine-focus sealed tube'
_diffrn_radiation_type MoK\a
_diffrn_radiation_wavelength 0.71073
_diffrn_reflns_av_R_equivalents 0.1453
_diffrn_reflns_av_sigmaI/netI 0.1025
_diffrn_reflns_limit_h_max 30
_diffrn_reflns_limit_h_min -31
_diffrn_reflns_limit_k_max 13
_diffrn_reflns_limit_k_min -13
_diffrn_reflns_limit_l_max 13
_diffrn_reflns_limit_l_min -13
_diffrn_reflns_number 31808
_diffrn_reflns_theta_full 22.05
_diffrn_reflns_theta_max 22.05
_diffrn_reflns_theta_min 1.60
_diffrn_standards_number 0
_exptl_absorpt_coefficient_mu 0.067
_exptl_absorpt_correction_T_max 0.9960
_exptl_absorpt_correction_T_min 0.9834
_exptl_absorpt_correction_type multi-scan
_exptl_absorpt_process_details SADABS
_exptl_crystal_colour colorless
_exptl_crystal_density_diffrn 1.095
_exptl_crystal_density_method 'not measured'
_exptl_crystal_description plate
_exptl_crystal_F_000 1672
_exptl_crystal_size_max 0.25
_exptl_crystal_size_mid 0.25
_exptl_crystal_size_min 0.06
_refine_diff_density_max 0.245
_refine_diff_density_min -0.255
_refine_diff_density_rms 0.063
_refine_ls_abs_structure_details 'Flack H D (1983), Acta Cryst. A39, 876-881'
_refine_ls_abs_structure_Flack -3(3)
_refine_ls_extinction_method none
_refine_ls_goodness_of_fit_ref 1.064
_refine_ls_hydrogen_treatment mixed
_refine_ls_matrix_type full
_refine_ls_number_parameters 547
_refine_ls_number_reflns 6053
_refine_ls_number_restraints 41
_refine_ls_restrained_S_all 1.063
_refine_ls_R_factor_all 0.1133
_refine_ls_R_factor_gt 0.0704
_refine_ls_shift/su_max 0.023
_refine_ls_shift/su_mean 0.001
_refine_ls_structure_factor_coef Fsqd
_refine_ls_weighting_details 'calc w=1/[\s^2^(Fo^2^)+(0.0885P)^2^+0.0796P] where P=(Fo^2^+2Fc^2^)/3'
_refine_ls_weighting_scheme calc
_refine_ls_wR_factor_gt 0.1593
_refine_ls_wR_factor_ref 0.1764
_reflns_number_gt 4096
_reflns_number_total 6053
_reflns_threshold_expression >2sigma(I)
_cod_data_source_file b605275dsup1.cif
_cod_data_source_block ort
_cod_depositor_comments
;
The following automatic conversions were performed:

'_symmetry_cell_setting' tag value 'orhtorhombic' was replaced with
'orthorhombic' value as specified in the replacement file
'/home/robertas/cod-tools/perl-scripts/inputs/replacement_values.lst'.

Automatic conversion script
Id: cif_fix_values 3143 2015-03-26 13:38:13Z robertas 
;
_cod_database_code 7111503

loop_
_symmetry_equiv_pos_as_xyz
'x, y, z'
'-x, -y, z+1/2'
'x+1/2, -y+1/2, z'
'-x+1/2, y+1/2, z+1/2'

loop_
_atom_site_label
_atom_site_type_symbol
_atom_site_fract_x
_atom_site_fract_y
_atom_site_fract_z
_atom_site_U_iso_or_equiv
_atom_site_adp_type
_atom_site_occupancy
_atom_site_symmetry_multiplicity
_atom_site_calc_flag
_atom_site_refinement_flags
_atom_site_disorder_assembly
_atom_site_disorder_group
O1 O 0.27171(11) 0.6754(3) 0.1914(3) 0.0288(10) Uani 1 1 d . . .
H1 H 0.2812 0.7157 0.2374 0.043 Uiso 1 1 calc R . .
O2 O 0.27413(12) 0.8810(3) 0.2571(3) 0.0322(10) Uani 1 1 d . . .
H2 H 0.2746 0.9095 0.1991 0.048 Uiso 1 1 calc R . .
O3 O 0.27143(11) 0.9463(3) 0.0576(3) 0.0312(10) Uani 1 1 d . . .
H3 H 0.2744 0.8919 0.0221 0.047 Uiso 1 1 calc R . .
O4 O 0.26888(12) 0.7414(3) -0.0081(3) 0.0311(10) Uani 1 1 d . . .
H4 H 0.2706 0.7153 0.0510 0.047 Uiso 1 1 calc R . .
C1 C 0.23114(17) 0.6279(4) 0.2246(4) 0.0223(14) Uani 1 1 d . A .
C2 C 0.20947(18) 0.5560(4) 0.1570(4) 0.0240(14) Uani 1 1 d . . .
C3 C 0.16947(18) 0.5094(4) 0.1926(5) 0.0292(15) Uani 1 1 d . A .
H3 H 0.1539 0.4630 0.1480 0.035 Uiso 1 1 calc R . .
C4 C 0.15158(16) 0.5289(4) 0.2918(4) 0.0287(15) Uani 1 1 d D . .
C5 C 0.17479(18) 0.5985(4) 0.3560(4) 0.0253(14) Uani 1 1 d . A .
H5 H 0.1631 0.6124 0.4226 0.030 Uiso 1 1 calc R . .
C6 C 0.21434(19) 0.6484(4) 0.3269(4) 0.0247(14) Uani 1 1 d . . .
C8 C 0.22676(19) 0.5355(4) 0.0469(4) 0.0289(15) Uani 1 1 d . A .
H8A H 0.2187 0.4632 0.0261 0.035 Uiso 1 1 calc R . .
H8B H 0.2597 0.5409 0.0465 0.035 Uiso 1 1 calc R . .
C7A C 0.10851(19) 0.4758(5) 0.3357(5) 0.0367(18) Uani 0.839(8) 1 d PD A 1
C9 C 0.0742(2) 0.5605(6) 0.3732(6) 0.054(3) Uani 0.839(8) 1 d PD A 1
H9A H 0.0475 0.5255 0.3998 0.080 Uiso 0.839(8) 1 calc PR A 1
H9B H 0.0660 0.6059 0.3154 0.080 Uiso 0.839(8) 1 calc PR A 1
H9C H 0.0878 0.6029 0.4279 0.080 Uiso 0.839(8) 1 calc PR A 1
C10 C 0.1217(2) 0.4016(5) 0.4277(5) 0.049(2) Uani 0.839(8) 1 d PD A 1
H10A H 0.0949 0.3672 0.4546 0.074 Uiso 0.839(8) 1 calc PR A 1
H10B H 0.1357 0.4431 0.4823 0.074 Uiso 0.839(8) 1 calc PR A 1
H10C H 0.1427 0.3482 0.4033 0.074 Uiso 0.839(8) 1 calc PR A 1
C11 C 0.0848(3) 0.4068(8) 0.2511(6) 0.084(4) Uani 0.839(8) 1 d PD A 1
H11A H 0.0582 0.3740 0.2807 0.126 Uiso 0.839(8) 1 calc PR A 1
H11B H 0.1053 0.3521 0.2272 0.126 Uiso 0.839(8) 1 calc PR A 1
H11C H 0.0762 0.4513 0.1929 0.126 Uiso 0.839(8) 1 calc PR A 1
C7B C 0.1094(4) 0.4598(10) 0.3106(12) 0.0367(18) Uani 0.161(8) 1 d PD A 2
C12 C 0.0947(13) 0.498(3) 0.4198(14) 0.10(2) Uiso 0.161(8) 1 d PD A 2
H12A H 0.0690 0.4568 0.4428 0.157 Uiso 0.161(8) 1 calc PR A 2
H12B H 0.0866 0.5723 0.4168 0.157 Uiso 0.161(8) 1 calc PR A 2
H12C H 0.1194 0.4882 0.4684 0.157 Uiso 0.161(8) 1 calc PR A 2
C13 C 0.1225(9) 0.3412(10) 0.310(3) 0.071(15) Uiso 0.161(8) 1 d PD A 2
H13A H 0.1335 0.3219 0.2415 0.106 Uiso 0.161(8) 1 calc PR A 2
H13B H 0.0964 0.2985 0.3269 0.106 Uiso 0.161(8) 1 calc PR A 2
H13C H 0.1459 0.3288 0.3611 0.106 Uiso 0.161(8) 1 calc PR A 2
C14 C 0.0722(7) 0.483(3) 0.2296(19) 0.10(2) Uiso 0.161(8) 1 d PD A 2
H14A H 0.0814 0.4556 0.1623 0.146 Uiso 0.161(8) 1 calc PR A 2
H14B H 0.0674 0.5587 0.2247 0.146 Uiso 0.161(8) 1 calc PR A 2
H14C H 0.0444 0.4485 0.2509 0.146 Uiso 0.161(8) 1 calc PR A 2
C21 C 0.23532(18) 0.9118(4) 0.3101(4) 0.0241(14) Uani 1 1 d . A .
C22 C 0.21686(18) 0.8426(4) 0.3836(4) 0.0256(15) Uani 1 1 d . . .
C23 C 0.17909(19) 0.8720(4) 0.4373(4) 0.0272(14) Uani 1 1 d . A .
H23 H 0.1668 0.8244 0.4858 0.033 Uiso 1 1 calc R . .
C24 C 0.15776(18) 0.9716(4) 0.4227(4) 0.0261(14) Uani 1 1 d . . .
C25 C 0.17689(18) 1.0395(4) 0.3486(4) 0.0204(13) Uani 1 1 d . A .
H25 H 0.1632 1.1055 0.3362 0.024 Uiso 1 1 calc R . .
C26 C 0.21534(18) 1.0129(4) 0.2927(4) 0.0236(14) Uani 1 1 d . . .
C27 C 0.11623(19) 0.9999(4) 0.4875(4) 0.0322(16) Uani 1 1 d . A .
C28 C 0.23704(19) 0.7301(4) 0.3988(4) 0.0249(15) Uani 1 1 d . A .
H28A H 0.2694 0.7321 0.3842 0.030 Uiso 1 1 calc R . .
H28B H 0.2331 0.7082 0.4714 0.030 Uiso 1 1 calc R . .
C29 C 0.0972(2) 1.1090(5) 0.4589(6) 0.061(2) Uani 1 1 d . . .
H29A H 0.0711 1.1239 0.5018 0.092 Uiso 1 1 calc R A .
H29B H 0.0884 1.1093 0.3862 0.092 Uiso 1 1 calc R . .
H29C H 0.1199 1.1628 0.4707 0.092 Uiso 1 1 calc R . .
C30 C 0.1291(2) 0.9997(5) 0.6037(5) 0.0481(18) Uani 1 1 d . . .
H30A H 0.1029 1.0180 0.6452 0.072 Uiso 1 1 calc R A .
H30B H 0.1528 1.0513 0.6158 0.072 Uiso 1 1 calc R . .
H30C H 0.1397 0.9297 0.6234 0.072 Uiso 1 1 calc R . .
C31 C 0.0788(2) 0.9143(6) 0.4705(5) 0.0501(19) Uani 1 1 d . . .
H31A H 0.0525 0.9325 0.5116 0.075 Uiso 1 1 calc R A .
H31B H 0.0900 0.8455 0.4920 0.075 Uiso 1 1 calc R . .
H31C H 0.0707 0.9120 0.3975 0.075 Uiso 1 1 calc R . .
C41 C 0.23154(18) 0.9991(5) 0.0284(5) 0.0275(15) Uani 1 1 d . A .
C42 C 0.21235(18) 1.0702(4) 0.1007(4) 0.0242(14) Uani 1 1 d . . .
C43 C 0.17316(18) 1.1258(4) 0.0700(4) 0.0247(15) Uani 1 1 d . A .
H43 H 0.1610 1.1762 0.1159 0.030 Uiso 1 1 calc R . .
C44 C 0.15190(18) 1.1093(4) -0.0249(4) 0.0243(14) Uani 1 1 d . . .
C45 C 0.17165(18) 1.0346(4) -0.0932(4) 0.0278(15) Uani 1 1 d . A .
H45 H 0.1578 1.0217 -0.1577 0.033 Uiso 1 1 calc R . .
C46 C 0.21093(19) 0.9793(4) -0.0683(4) 0.0257(14) Uani 1 1 d . . .
C47 C 0.1087(2) 1.1675(5) -0.0607(5) 0.0373(16) Uani 1 1 d . A .
C48 C 0.23334(17) 1.0884(4) 0.2076(4) 0.0209(13) Uani 1 1 d . A .
H48A H 0.2275 1.1618 0.2289 0.025 Uiso 1 1 calc R . .
H48B H 0.2660 1.0794 0.2021 0.025 Uiso 1 1 calc R . .
C49 C 0.0713(2) 1.0876(5) -0.0840(5) 0.0501(19) Uani 1 1 d . . .
H49A H 0.0642 1.0481 -0.0214 0.075 Uiso 1 1 calc R A .
H49B H 0.0813 1.0389 -0.1377 0.075 Uiso 1 1 calc R . .
H49C H 0.0447 1.1250 -0.1078 0.075 Uiso 1 1 calc R . .
C50 C 0.1190(2) 1.2307(5) -0.1611(5) 0.0444(18) Uani 1 1 d . . .
H50A H 0.1427 1.2818 -0.1473 0.067 Uiso 1 1 calc R A .
H50B H 0.0921 1.2675 -0.1837 0.067 Uiso 1 1 calc R . .
H50C H 0.1288 1.1822 -0.2152 0.067 Uiso 1 1 calc R . .
C51 C 0.0918(2) 1.2485(6) 0.0230(5) 0.055(2) Uani 1 1 d . . .
H51A H 0.1154 1.2995 0.0376 0.083 Uiso 1 1 calc R A .
H51B H 0.0841 1.2108 0.0864 0.083 Uiso 1 1 calc R . .
H51C H 0.0654 1.2852 -0.0031 0.083 Uiso 1 1 calc R . .
C61 C 0.22785(17) 0.7117(5) -0.0539(4) 0.0253(15) Uani 1 1 d . A .
C62 C 0.20826(19) 0.7864(4) -0.1241(4) 0.0208(14) Uani 1 1 d . . .
C63 C 0.1683(2) 0.7576(4) -0.1734(4) 0.0256(14) Uani 1 1 d . A .
H63 H 0.1557 0.8047 -0.2220 0.031 Uiso 1 1 calc R . .
C64 C 0.14589(16) 0.6620(4) -0.1541(4) 0.0314(15) Uani 1 1 d D . .
C65 C 0.16660(19) 0.5918(4) -0.0839(4) 0.0304(16) Uani 1 1 d . A .
H65 H 0.1525 0.5264 -0.0705 0.036 Uiso 1 1 calc R . .
C66 C 0.20722(19) 0.6144(4) -0.0329(4) 0.0250(14) Uani 1 1 d . . .
C68 C 0.22937(18) 0.8952(4) -0.1448(4) 0.0264(15) Uani 1 1 d . A .
H68A H 0.2227 0.9171 -0.2164 0.032 Uiso 1 1 calc R . .
H68B H 0.2621 0.8903 -0.1374 0.032 Uiso 1 1 calc R . .
C67A C 0.1049(4) 0.6225(9) -0.2190(9) 0.046(2) Uani 0.257(9) 1 d PD A 3
C69 C 0.0677(5) 0.5825(17) -0.1435(14) 0.041(8) Uiso 0.257(9) 1 d PD A 3
H69A H 0.0632 0.6341 -0.0885 0.061 Uiso 0.257(9) 1 calc PR A 3
H69B H 0.0768 0.5153 -0.1134 0.061 Uiso 0.257(9) 1 calc PR A 3
H69C H 0.0397 0.5731 -0.1816 0.061 Uiso 0.257(9) 1 calc PR A 3
C70 C 0.1184(6) 0.5287(12) -0.2909(13) 0.034(7) Uiso 0.257(9) 1 d PD A 3
H70A H 0.0921 0.5040 -0.3284 0.051 Uiso 0.257(9) 1 calc PR A 3
H70B H 0.1305 0.4713 -0.2491 0.051 Uiso 0.257(9) 1 calc PR A 3
H70C H 0.1411 0.5523 -0.3401 0.051 Uiso 0.257(9) 1 calc PR A 3
C71 C 0.0861(7) 0.7147(14) -0.2864(17) 0.077(11) Uiso 0.257(9) 1 d PD A 3
H71A H 0.0753 0.7709 -0.2413 0.116 Uiso 0.257(9) 1 calc PR A 3
H71B H 0.0614 0.6887 -0.3287 0.116 Uiso 0.257(9) 1 calc PR A 3
H71C H 0.1097 0.7419 -0.3311 0.116 Uiso 0.257(9) 1 calc PR A 3
C67B C 0.1005(2) 0.6350(6) -0.2087(5) 0.046(2) Uani 0.743(9) 1 d PD A 4
C72 C 0.0768(4) 0.5384(7) -0.1560(10) 0.096(5) Uani 0.743(9) 1 d PD A 4
H72A H 0.0735 0.5520 -0.0821 0.144 Uiso 0.743(9) 1 calc PR A 4
H72B H 0.0949 0.4752 -0.1662 0.144 Uiso 0.743(9) 1 calc PR A 4
H72C H 0.0474 0.5281 -0.1869 0.144 Uiso 0.743(9) 1 calc PR A 4
C73 C 0.1101(3) 0.6094(13) -0.3244(6) 0.125(7) Uani 0.743(9) 1 d PD A 4
H73A H 0.0819 0.5938 -0.3596 0.188 Uiso 0.743(9) 1 calc PR A 4
H73B H 0.1298 0.5483 -0.3289 0.188 Uiso 0.743(9) 1 calc PR A 4
H73C H 0.1244 0.6699 -0.3572 0.188 Uiso 0.743(9) 1 calc PR A 4
C74 C 0.0683(3) 0.7320(6) -0.2012(9) 0.075(4) Uani 0.743(9) 1 d PD A 4
H74A H 0.0599 0.7434 -0.1291 0.113 Uiso 0.743(9) 1 calc PR A 4
H74B H 0.0414 0.7183 -0.2420 0.113 Uiso 0.743(9) 1 calc PR A 4
H74C H 0.0833 0.7946 -0.2278 0.113 Uiso 0.743(9) 1 calc PR A 4
C81 C 0.09206(18) 0.8311(5) 0.1433(5) 0.0369(16) Uani 1 1 d . . .
C82 C 0.07432(19) 0.9299(5) 0.1746(5) 0.0379(16) Uani 1 1 d . . .
H82 H 0.0940 0.9868 0.1869 0.045 Uiso 1 1 calc R . .
C83 C 0.0276(2) 0.9449(5) 0.1880(5) 0.0421(17) Uani 1 1 d . . .
C84 C -0.0004(2) 0.8586(6) 0.1704(5) 0.0480(19) Uani 1 1 d . . .
H84 H -0.0316 0.8672 0.1796 0.058 Uiso 1 1 calc R . .
C85 C 0.0158(2) 0.7592(6) 0.1394(5) 0.0465(18) Uani 1 1 d . . .
C86 C 0.06220(19) 0.7482(5) 0.1276(5) 0.0417(17) Uani 1 1 d . . .
H44 H 0.0737 0.6816 0.1082 0.050 Uiso 1 1 calc R . .
C87 C 0.14207(16) 0.8157(5) 0.1297(6) 0.0424(15) Uani 1 1 d . . .
H87A H 0.1480 0.7432 0.1086 0.064 Uiso 0.50 1 calc PR . .
H87B H 0.1573 0.8300 0.1950 0.064 Uiso 0.50 1 calc PR . .
H87C H 0.1531 0.8639 0.0767 0.064 Uiso 0.50 1 calc PR . .
H87D H 0.1576 0.8816 0.1450 0.064 Uiso 0.50 1 calc PR . .
H87E H 0.1483 0.7947 0.0586 0.064 Uiso 0.50 1 calc PR . .
H87F H 0.1525 0.7608 0.1768 0.064 Uiso 0.50 1 calc PR . .
C88 C 0.0080(2) 1.0511(5) 0.2223(6) 0.058(2) Uani 1 1 d . . .
H88A H 0.0321 1.1022 0.2305 0.087 Uiso 0.50 1 calc PR . .
H88B H -0.0075 1.0423 0.2882 0.087 Uiso 0.50 1 calc PR . .
H88C H -0.0131 1.0763 0.1702 0.087 Uiso 0.50 1 calc PR . .
H88D H -0.0244 1.0449 0.2288 0.087 Uiso 0.50 1 calc PR . .
H88E H 0.0152 1.1049 0.1711 0.087 Uiso 0.50 1 calc PR . .
H88F H 0.0208 1.0709 0.2890 0.087 Uiso 0.50 1 calc PR . .
C89 C -0.0144(2) 0.6630(6) 0.1221(8) 0.084(3) Uani 1 1 d . . .
H89A H -0.0456 0.6829 0.1335 0.125 Uiso 0.50 1 calc PR . .
H89B H -0.0062 0.6072 0.1705 0.125 Uiso 0.50 1 calc PR . .
H89C H -0.0108 0.6375 0.0514 0.125 Uiso 0.50 1 calc PR . .
H89D H 0.0039 0.6022 0.1034 0.125 Uiso 0.50 1 calc PR . .
H89E H -0.0355 0.6779 0.0664 0.125 Uiso 0.50 1 calc PR . .
H89F H -0.0309 0.6476 0.1855 0.125 Uiso 0.50 1 calc PR . .

loop_
_atom_site_aniso_label
_atom_site_aniso_U_11
_atom_site_aniso_U_22
_atom_site_aniso_U_33
_atom_site_aniso_U_23
_atom_site_aniso_U_13
_atom_site_aniso_U_12
O1 0.031(2) 0.029(2) 0.027(2) -0.0048(19) -0.0005(19) 0.0003(18)
O2 0.032(2) 0.038(2) 0.027(2) 0.0058(18) -0.0009(19) 0.0061(19)
O3 0.032(2) 0.033(2) 0.029(2) 0.0049(19) 0.0060(19) -0.0016(19)
O4 0.040(2) 0.028(2) 0.025(2) 0.0066(18) 0.0030(19) 0.011(2)
C1 0.027(3) 0.019(3) 0.021(3) 0.007(3) -0.003(3) 0.009(3)
C2 0.034(3) 0.018(3) 0.020(3) 0.002(3) -0.006(3) 0.008(3)
C3 0.038(3) 0.014(3) 0.035(4) 0.003(3) -0.010(3) 0.000(3)
C4 0.038(3) 0.027(3) 0.021(3) 0.002(3) -0.001(3) 0.003(3)
C5 0.038(3) 0.017(3) 0.021(3) 0.002(3) 0.001(3) 0.007(3)
C6 0.037(3) 0.011(3) 0.026(4) 0.002(3) -0.005(3) 0.003(3)
C8 0.042(3) 0.012(3) 0.032(4) -0.008(3) -0.001(3) 0.006(3)
C7A 0.043(4) 0.042(4) 0.025(4) -0.015(4) 0.009(3) -0.011(3)
C9 0.047(5) 0.054(6) 0.059(6) 0.008(5) 0.016(4) 0.000(4)
C10 0.056(5) 0.037(5) 0.054(6) 0.012(4) 0.016(4) -0.006(4)
C11 0.084(6) 0.119(9) 0.049(6) -0.039(6) 0.026(5) -0.065(7)
C7B 0.043(4) 0.042(4) 0.025(4) -0.015(4) 0.009(3) -0.011(3)
C21 0.028(3) 0.020(3) 0.024(3) -0.001(3) -0.002(3) -0.004(3)
C22 0.032(3) 0.027(3) 0.018(3) -0.005(3) -0.010(3) 0.001(3)
C23 0.045(4) 0.023(3) 0.014(3) 0.003(3) 0.006(3) -0.003(3)
C24 0.033(3) 0.032(3) 0.013(3) 0.001(3) -0.004(3) 0.004(3)
C25 0.029(3) 0.012(3) 0.020(3) 0.001(3) -0.003(3) 0.003(3)
C26 0.030(3) 0.018(3) 0.022(3) 0.010(3) -0.011(3) -0.007(3)
C27 0.044(4) 0.025(3) 0.028(3) 0.006(3) 0.000(3) -0.002(3)
C28 0.045(4) 0.015(3) 0.015(3) 0.002(2) -0.002(3) 0.006(3)
C29 0.056(4) 0.062(5) 0.066(5) 0.025(4) 0.042(4) 0.028(4)
C30 0.054(4) 0.059(4) 0.032(4) -0.006(4) 0.006(3) 0.009(3)
C31 0.043(4) 0.072(5) 0.035(4) -0.005(4) 0.002(3) 0.000(4)
C41 0.028(3) 0.023(3) 0.031(4) 0.005(3) 0.003(3) 0.000(3)
C42 0.031(3) 0.021(3) 0.021(3) 0.002(3) 0.006(3) -0.011(3)
C43 0.039(3) 0.011(3) 0.024(3) -0.002(3) 0.003(3) -0.002(3)
C44 0.030(3) 0.021(3) 0.022(3) -0.003(3) 0.001(3) -0.002(3)
C45 0.035(3) 0.026(3) 0.023(3) 0.006(3) -0.001(3) -0.004(3)
C46 0.041(3) 0.026(3) 0.011(3) 0.006(3) 0.005(3) -0.005(3)
C47 0.052(4) 0.031(4) 0.029(4) 0.004(3) -0.001(3) -0.005(3)
C48 0.029(3) 0.014(3) 0.020(3) -0.002(3) -0.003(3) -0.003(3)
C49 0.046(4) 0.058(5) 0.046(4) 0.006(4) -0.003(4) -0.002(3)
C50 0.051(4) 0.040(4) 0.042(4) 0.005(4) -0.001(3) 0.015(3)
C51 0.052(4) 0.067(5) 0.047(4) -0.004(4) -0.006(4) 0.024(4)
C61 0.019(3) 0.041(4) 0.016(3) -0.002(3) 0.005(3) 0.005(3)
C62 0.044(4) 0.008(3) 0.010(3) 0.000(2) 0.006(3) 0.007(3)
C63 0.050(4) 0.013(3) 0.014(3) 0.007(3) -0.002(3) 0.003(3)
C64 0.054(4) 0.021(3) 0.019(3) 0.004(3) -0.009(3) 0.005(3)
C65 0.047(4) 0.023(3) 0.022(3) -0.007(3) 0.005(3) -0.007(3)
C66 0.037(3) 0.019(3) 0.019(3) -0.014(3) 0.005(3) 0.001(3)
C68 0.034(3) 0.026(3) 0.019(3) 0.005(3) 0.012(3) 0.001(3)
C67A 0.050(4) 0.043(4) 0.045(4) 0.006(4) -0.024(4) -0.006(4)
C67B 0.050(4) 0.043(4) 0.045(4) 0.006(4) -0.024(4) -0.006(4)
C72 0.098(8) 0.030(7) 0.161(13) 0.023(8) -0.077(8) -0.036(6)
C73 0.080(8) 0.24(2) 0.060(8) -0.062(10) -0.032(7) -0.003(11)
C74 0.046(6) 0.051(7) 0.129(11) 0.015(7) -0.036(7) 0.009(5)
C81 0.040(3) 0.040(4) 0.030(4) 0.010(3) -0.001(3) 0.007(3)
C82 0.036(3) 0.047(4) 0.031(4) 0.009(3) -0.005(3) -0.001(3)
C83 0.039(4) 0.051(4) 0.036(4) -0.002(3) -0.001(3) 0.006(3)
C84 0.033(4) 0.078(6) 0.033(4) 0.001(4) 0.000(3) 0.001(4)
C85 0.044(4) 0.056(4) 0.040(4) -0.009(4) -0.006(4) -0.021(4)
C86 0.051(4) 0.035(4) 0.039(4) -0.005(3) -0.003(4) -0.005(3)
C87 0.040(3) 0.033(3) 0.054(4) -0.003(3) 0.004(4) -0.001(3)
C88 0.050(4) 0.054(5) 0.070(5) -0.004(4) 0.008(4) 0.016(4)
C89 0.064(4) 0.072(6) 0.116(7) -0.020(6) -0.013(6) -0.035(5)

loop_
_atom_type_symbol
_atom_type_description
_atom_type_scat_dispersion_real
_atom_type_scat_dispersion_imag
_atom_type_scat_source
C C 0.0033 0.0016 'International Tables Vol C Tables 4.2.6.8 and 6.1.1.4'
H H 0.0000 0.0000 'International Tables Vol C Tables 4.2.6.8 and 6.1.1.4'
O O 0.0106 0.0060 'International Tables Vol C Tables 4.2.6.8 and 6.1.1.4'

loop_
_geom_angle_atom_site_label_1
_geom_angle_atom_site_label_2
_geom_angle_atom_site_label_3
_geom_angle
C2 C1 O1 118.4(5)
C2 C1 C6 121.5(5)
O1 C1 C6 120.0(5)
C3 C2 C1 117.1(5)
C3 C2 C8 121.1(5)
C1 C2 C8 121.7(5)
C2 C3 C4 122.9(5)
C5 C4 C3 117.6(5)
C5 C4 C7B 131.8(7)
C3 C4 C7B 110.5(7)
C5 C4 C7A 117.8(5)
C3 C4 C7A 124.6(5)
C7B C4 C7A 14.1(6)
C6 C5 C4 123.2(5)
C5 C6 C1 117.5(5)
C5 C6 C28 120.9(5)
C1 C6 C28 121.4(5)
C2 C8 C66 112.4(4)
C4 C7A C9 110.9(5)
C4 C7A C10 109.1(5)
C9 C7A C10 110.0(5)
C4 C7A C11 111.1(5)
C9 C7A C11 107.7(6)
C10 C7A C11 107.9(6)
C14 C7B C4 111.7(11)
C14 C7B C12 110.7(11)
C4 C7B C12 101.3(18)
C14 C7B C13 111.0(12)
C4 C7B C13 109.8(11)
C12 C7B C13 112.1(13)
O2 C21 C22 118.7(5)
O2 C21 C26 121.2(5)
C22 C21 C26 120.1(5)
C23 C22 C21 119.5(5)
C23 C22 C28 120.0(5)
C21 C22 C28 120.3(5)
C22 C23 C24 122.6(5)
C25 C24 C23 116.7(5)
C25 C24 C27 123.7(5)
C23 C24 C27 119.6(5)
C26 C25 C24 122.5(5)
C25 C26 C21 118.5(5)
C25 C26 C48 120.1(5)
C21 C26 C48 121.2(5)
C24 C27 C29 112.1(5)
C24 C27 C30 109.1(5)
C29 C27 C30 109.0(5)
C24 C27 C31 109.7(5)
C29 C27 C31 108.8(5)
C30 C27 C31 108.1(5)
C6 C28 C22 111.5(4)
C46 C41 O3 121.1(5)
C46 C41 C42 121.2(5)
O3 C41 C42 117.7(5)
C41 C42 C43 117.6(5)
C41 C42 C48 121.6(5)
C43 C42 C48 120.8(5)
C44 C43 C42 123.0(5)
C43 C44 C45 117.1(5)
C43 C44 C47 124.5(5)
C45 C44 C47 118.4(5)
C46 C45 C44 122.5(5)
C45 C46 C41 118.5(5)
C45 C46 C68 119.5(5)
C41 C46 C68 122.0(5)
C49 C47 C44 110.4(5)
C49 C47 C50 108.6(5)
C44 C47 C50 109.1(5)
C49 C47 C51 109.3(5)
C44 C47 C51 111.8(5)
C50 C47 C51 107.5(5)
C42 C48 C26 113.8(4)
C66 C61 O4 122.2(5)
C66 C61 C62 121.5(5)
O4 C61 C62 116.3(5)
C63 C62 C61 117.6(5)
C63 C62 C68 120.2(5)
C61 C62 C68 122.2(5)
C62 C63 C64 123.3(5)
C63 C64 C65 116.7(5)
C63 C64 C67A 123.5(6)
C65 C64 C67A 119.0(6)
C63 C64 C67B 121.3(5)
C65 C64 C67B 122.0(5)
C67A C64 C67B 9.0(6)
C66 C65 C64 123.3(5)
C61 C66 C65 117.7(5)
C61 C66 C8 122.0(5)
C65 C66 C8 120.2(5)
C62 C68 C46 111.0(4)
C71 C67A C70 109.3(10)
C71 C67A C64 110.0(10)
C70 C67A C64 111.2(9)
C71 C67A C69 109.5(11)
C70 C67A C69 107.9(10)
C64 C67A C69 109.0(9)
C73 C67B C74 109.7(8)
C73 C67B C64 108.7(6)
C74 C67B C64 109.5(6)
C73 C67B C72 109.7(8)
C74 C67B C72 108.0(7)
C64 C67B C72 111.4(6)
C86 C81 C82 117.9(5)
C86 C81 C87 121.1(6)
C82 C81 C87 121.0(6)
C81 C82 C83 121.3(6)
C84 C83 C82 117.7(6)
C84 C83 C88 120.5(5)
C82 C83 C88 121.8(6)
C83 C84 C85 122.7(6)
C86 C85 C84 117.5(6)
C86 C85 C89 119.1(6)
C84 C85 C89 123.3(6)
C81 C86 C85 122.8(6)

loop_
_geom_bond_atom_site_label_1
_geom_bond_atom_site_label_2
_geom_bond_distance
O1 C1 1.397(6)
O2 C21 1.380(6)
O3 C41 1.395(6)
O4 C61 1.390(6)
C1 C2 1.396(7)
C1 C6 1.415(8)
C2 C3 1.388(7)
C2 C8 1.513(8)
C3 C4 1.389(8)
C4 C5 1.374(7)
C4 C7B 1.530(9)
C4 C7A 1.534(6)
C5 C6 1.370(7)
C6 C28 1.523(7)
C8 C66 1.526(8)
C7A C9 1.536(7)
C7A C10 1.541(7)
C7A C11 1.544(7)
C7B C14 1.529(9)
C7B C12 1.530(10)
C7B C13 1.530(9)
C21 C22 1.384(8)
C21 C26 1.409(7)
C22 C23 1.355(7)
C22 C28 1.536(8)
C23 C24 1.404(7)
C24 C25 1.387(7)
C24 C27 1.515(8)
C25 C26 1.376(7)
C26 C48 1.529(7)
C27 C29 1.517(8)
C27 C30 1.526(8)
C27 C31 1.548(8)
C41 C46 1.393(7)
C41 C42 1.397(8)
C42 C43 1.401(7)
C42 C48 1.511(7)
C43 C44 1.375(7)
C44 C45 1.400(7)
C44 C47 1.531(8)
C45 C46 1.382(7)
C46 C68 1.531(7)
C47 C49 1.514(8)
C47 C50 1.532(8)
C47 C51 1.550(9)
C61 C66 1.383(8)
C61 C62 1.413(7)
C62 C63 1.381(8)
C62 C68 1.516(7)
C63 C64 1.383(7)
C64 C65 1.391(7)
C64 C67A 1.540(9)
C64 C67B 1.541(7)
C65 C66 1.388(7)
C67A C71 1.537(9)
C67A C70 1.538(9)
C67A C69 1.541(9)
C67B C73 1.532(8)
C67B C74 1.540(8)
C67B C72 1.545(8)
C81 C86 1.372(8)
C81 C82 1.397(8)
C81 C87 1.493(7)
C82 C83 1.397(8)
C83 C84 1.373(9)
C83 C88 1.510(9)
C84 C85 1.386(9)
C85 C86 1.378(8)
C85 C89 1.512(9)
